data_4117215
loop_
_publ_author_name
'Bernd Goldfuss'
'Paul von Ragu\'e Schleyer'
'Frank Hampel'

_publ_contact_author 'P.v.R. Schleyer'
_publ_contact_author_email schleyer@organik.uni-erlangen.de
_publ_section_title
;
 A "Lithium-Bonded" Cyclopropyl Edge: The X-ray Crystal Structure of
 [Li-O-C(Me)-(c-CHCH2CH2)2]6 and Computational Studies
;
_journal_name_full 'Journal of the American Chemical Society'
_journal_page_first 12183
_journal_page_last 12189
_journal_paper_doi 10.1021/ja9618661
_journal_volume 118
_journal_year 1996
_chemical_formula_sum 'C8 H13 Li O'
_chemical_formula_weight 132.12
_chemical_name_systematic Lithium-1,1-bicyclopropylethanolate
_space_group_IT_number 148
_symmetry_cell_setting trigonal
_symmetry_space_group_name_Hall '-R 3'
_symmetry_space_group_name_H-M 'R -3 :H'
_atom_sites_solution_hydrogens geom
_atom_sites_solution_primary direct
_atom_sites_solution_secondary difmap
_audit_creation_method SHELXL
_cell_angle_alpha 90.00
_cell_angle_beta 90.00
_cell_angle_gamma 120.00
_cell_formula_units_Z 18
_cell_length_a 12.215(2)
_cell_length_b 12.218(3)
_cell_length_c 26.562(6)
_cell_measurement_reflns_used 15
_cell_measurement_temperature 173(2)
_cell_volume 3433.1(13)
_computing_cell_refinement EXPRESS
_computing_data_collection EXPRESS
_computing_data_reduction MoleN
_computing_molecular_graphics XP
_computing_publication_material 'CIFTAB (Sheldrick, 1993)'
_computing_structure_refinement 'SHELXL-93 (Sheldrick, 1993)'
_computing_structure_solution 'SHELXS-86 (Sheldrick, 1990)'
_diffrn_ambient_temperature 173(2)
_diffrn_measurement_device 'Nonius MACH3'
_diffrn_measurement_method 'omega-theta scans'
_diffrn_radiation_monochromator graphite
_diffrn_radiation_source 'fine-focus sealed tube'
_diffrn_radiation_type MoK\a
_diffrn_radiation_wavelength 0.71073
_diffrn_reflns_av_R_equivalents 0.0647
_diffrn_reflns_av_sigmaI/netI 0.0331
_diffrn_reflns_limit_h_max 13
_diffrn_reflns_limit_h_min 0
_diffrn_reflns_limit_k_max 13
_diffrn_reflns_limit_k_min 0
_diffrn_reflns_limit_l_max 33
_diffrn_reflns_limit_l_min -32
_diffrn_reflns_number 1773
_diffrn_reflns_theta_max 26.32
_diffrn_reflns_theta_min 2.30
_diffrn_standards_interval_count 200
_diffrn_standards_interval_time 7200
_diffrn_standards_number 3
_exptl_absorpt_coefficient_mu 0.071
_exptl_absorpt_correction_type none
_exptl_crystal_colour colorless
_exptl_crystal_density_diffrn 1.150
_exptl_crystal_description plates
_exptl_crystal_F_000 1296
_exptl_crystal_size_max 0.40
_exptl_crystal_size_mid 0.30
_exptl_crystal_size_min 0.30
_refine_diff_density_max 0.287
_refine_diff_density_min -0.208
_refine_diff_density_rms 0.047
_refine_ls_extinction_method none
_refine_ls_goodness_of_fit_all 1.110
_refine_ls_goodness_of_fit_obs 1.136
_refine_ls_hydrogen_treatment 'free and isotropic'
_refine_ls_matrix_type full
_refine_ls_number_parameters 143
_refine_ls_number_reflns 1556
_refine_ls_number_restraints 0
_refine_ls_restrained_S_all 1.110
_refine_ls_restrained_S_obs 1.136
_refine_ls_R_factor_all 0.0654
_refine_ls_R_factor_obs 0.0492
_refine_ls_shift/esd_max 0.000
_refine_ls_shift/esd_mean 0.000
_refine_ls_structure_factor_coef Fsqd
_refine_ls_weighting_details 'w=1/[\s^2^(Fo^2^)+(0.0806P)^2^+1.4123P] where P=(Fo^2^+2Fc^2^)/3'
_refine_ls_weighting_scheme calc
_refine_ls_wR_factor_all 0.1385
_refine_ls_wR_factor_obs 0.1234
_reflns_number_observed 1212
_reflns_number_total 1556
_reflns_observed_criterion >2sigma(I)
_cod_data_source_file ja9618661.cif
_cod_data_source_block bg07
_cod_depositor_comments
;
The following automatic conversions were performed:

'_refine_ls_weighting_scheme' value 'calc
w=1/[\s^2^(Fo^2^)+(0.0806P)^2^+1.4123P] where P=(Fo^2^+2Fc^2^)/3' was
changed to 'calc'. New tag '_refine_ls_weighting_details' was
created. The value of the new tag was set to
'w=1/[\s^2^(Fo^2^)+(0.0806P)^2^+1.4123P] where P=(Fo^2^+2Fc^2^)/3'.

Automatic conversion script
Id: cif_fix_values 3143 2015-03-26 13:38:13Z robertas 
;
_cod_original_sg_symbol_H-M 'R -3'
_cod_database_code 4117215

loop_
_symmetry_equiv_pos_as_xyz
'x, y, z'
'-y, x-y, z'
'-x+y, -x, z'
'x+2/3, y+1/3, z+1/3'
'-y+2/3, x-y+1/3, z+1/3'
'-x+y+2/3, -x+1/3, z+1/3'
'x+1/3, y+2/3, z+2/3'
'-y+1/3, x-y+2/3, z+2/3'
'-x+y+1/3, -x+2/3, z+2/3'
'-x, -y, -z'
'y, -x+y, -z'
'x-y, x, -z'
'-x+2/3, -y+1/3, -z+1/3'
'y+2/3, -x+y+1/3, -z+1/3'
'x-y+2/3, x+1/3, -z+1/3'
'-x+1/3, -y+2/3, -z+2/3'
'y+1/3, -x+y+2/3, -z+2/3'
'x-y+1/3, x+2/3, -z+2/3'

loop_
_atom_site_aniso_label
_atom_site_aniso_U_11
_atom_site_aniso_U_22
_atom_site_aniso_U_33
_atom_site_aniso_U_23
_atom_site_aniso_U_13
_atom_site_aniso_U_12
Li1 0.0216(13) 0.0268(14) 0.0240(12) -0.0043(10) -0.0006(10) 0.0120(11)
O1 0.0205(6) 0.0200(6) 0.0211(5) -0.0037(4) -0.0039(4) 0.0088(4)
C1 0.0198(7) 0.0208(7) 0.0212(7) -0.0030(6) -0.0047(6) 0.0095(6)
C21 0.0212(8) 0.0238(8) 0.0319(8) -0.0026(6) -0.0034(6) 0.0103(7)
C22 0.0247(9) 0.0386(10) 0.0486(12) 0.0065(9) 0.0055(8) 0.0108(8)
C23 0.0225(9) 0.0352(10) 0.0549(12) -0.0116(9) -0.0096(8) 0.0103(8)
C31 0.0246(8) 0.0238(8) 0.0317(9) -0.0021(7) -0.0039(6) 0.0127(7)
C32 0.0418(11) 0.0289(10) 0.0615(14) -0.0175(10) -0.0119(10) 0.0199(9)
C33 0.0368(10) 0.0368(10) 0.0477(11) -0.0102(9) -0.0053(9) 0.0243(9)
C4 0.0296(9) 0.0319(9) 0.0220(8) -0.0015(7) -0.0032(7) 0.0138(7)

loop_
_atom_site_label
_atom_site_type_symbol
_atom_site_fract_x
_atom_site_fract_y
_atom_site_fract_z
_atom_site_U_iso_or_equiv
_atom_site_thermal_displace_type
_atom_site_occupancy
_atom_site_calc_flag
Li1 Li 0.0310(2) 0.1626(3) 0.03121(10) 0.0242(6) Uani 1 d
O1 O 0.17452(10) 0.13837(9) 0.04114(4) 0.0211(3) Uani 1 d
C1 C 0.25189(14) 0.22995(14) 0.07648(5) 0.0209(4) Uani 1 d
C21 C 0.38813(15) 0.2575(2) 0.07084(6) 0.0260(4) Uani 1 d
C22 C 0.4808(2) 0.3507(2) 0.03435(8) 0.0395(5) Uani 1 d
C23 C 0.5012(2) 0.3754(2) 0.08977(8) 0.0393(5) Uani 1 d
C31 C 0.2417(2) 0.34847(15) 0.06697(7) 0.0264(4) Uani 1 d
C32 C 0.2724(2) 0.4510(2) 0.10473(9) 0.0431(5) Uani 1 d
C33 C 0.1366(2) 0.3647(2) 0.08971(8) 0.0378(5) Uani 1 d
C4 C 0.2082(2) 0.1784(2) 0.12986(6) 0.0285(4) Uani 1 d
H21 H 0.3951(20) 0.1807(19) 0.0747(7) 0.037(5) Uiso 1 d
H22A H 0.5392(22) 0.3293(21) 0.0156(8) 0.046(6) Uiso 1 d
H22B H 0.4547(21) 0.4058(21) 0.0156(8) 0.041(6) Uiso 1 d
H23A H 0.5707(25) 0.3713(23) 0.1069(9) 0.058(7) Uiso 1 d
H23B H 0.4860(22) 0.4430(22) 0.1026(8) 0.047(6) Uiso 1 d
H31 H 0.2616(19) 0.3766(18) 0.0326(7) 0.031(5) Uiso 1 d
H32A H 0.3105(20) 0.5305(23) 0.0923(8) 0.040(6) Uiso 1 d
H32B H 0.2965(22) 0.4422(23) 0.1388(9) 0.049(6) Uiso 1 d
H33A H 0.0970(22) 0.4002(22) 0.0672(8) 0.048(6) Uiso 1 d
H33B H 0.0804(22) 0.3028(21) 0.1161(8) 0.041(6) Uiso 1 d
H4A H 0.1136(22) 0.1474(21) 0.1338(8) 0.045(6) Uiso 1 d
H4B H 0.2521(23) 0.2401(23) 0.1566(9) 0.053(7) Uiso 1 d
H4C H 0.2245(19) 0.1067(20) 0.1364(8) 0.038(5) Uiso 1 d

loop_
_atom_type_symbol
_atom_type_description
_atom_type_scat_dispersion_real
_atom_type_scat_dispersion_imag
_atom_type_scat_source
C C 0.0033 0.0016 'International Tables Vol C Tables 4.2.6.8 and 6.1.1.4'
H H 0.0000 0.0000 'International Tables Vol C Tables 4.2.6.8 and 6.1.1.4'
Li Li -0.0003 0.0001 'International Tables Vol C Tables 4.2.6.8 and 6.1.1.4'
O O 0.0106 0.0060 'International Tables Vol C Tables 4.2.6.8 and 6.1.1.4'

loop_
_geom_angle_atom_site_label_1
_geom_angle_atom_site_label_2
_geom_angle_atom_site_label_3
_geom_angle
_geom_angle_site_symmetry_1
_geom_angle_site_symmetry_3
O1 Li1 O1 100.55(12) 2 12
O1 Li1 O1 124.3(2) 2 .
O1 Li1 O1 98.60(12) 12 .
O1 Li1 Li1 120.11(10) 2 11
O1 Li1 Li1 48.84(12) 12 11
O1 Li1 Li1 50.11(6) . 11
O1 Li1 Li1 50.40(6) 2 12
O1 Li1 Li1 50.51(12) 12 12
O1 Li1 Li1 119.16(10) . 12
Li1 Li1 Li1 79.8(2) 11 12
O1 Li1 C31 149.63(14) 2 .
O1 Li1 C31 108.42(12) 12 .
O1 Li1 C31 60.66(8) . .
Li1 Li1 C31 86.75(10) 11 .
Li1 Li1 C31 158.8(2) 12 .
O1 Li1 C33 120.48(13) 2 .
O1 Li1 C33 122.26(14) 12 .
O1 Li1 C33 90.36(11) . .
Li1 Li1 C33 119.15(11) 11 .
Li1 Li1 C33 149.51(12) 12 .
C31 Li1 C33 33.56(6) . .
O1 Li1 C1 135.55(13) 2 .
O1 Li1 C1 115.76(12) 12 .
O1 Li1 C1 30.27(6) . .
Li1 Li1 C1 73.45(9) 11 .
Li1 Li1 C1 149.37(10) 12 .
C31 Li1 C1 33.68(6) . .
C33 Li1 C1 60.22(8) . .
O1 Li1 H33B 102.0(5) 2 .
O1 Li1 H33B 142.5(5) 12 .
O1 Li1 H33B 92.9(5) . .
Li1 Li1 H33B 134.4(5) 11 .
Li1 Li1 H33B 145.4(5) 12 .
C31 Li1 H33B 48.5(5) . .
C33 Li1 H33B 21.6(5) . .
C1 Li1 H33B 64.0(5) . .
O1 Li1 H31 166.4(4) 2 .
O1 Li1 H31 87.8(4) 12 .
O1 Li1 H31 64.1(4) . .
Li1 Li1 H31 73.5(4) 11 .
Li1 Li1 H31 138.1(4) 12 .
C31 Li1 H31 20.7(4) . .
C33 Li1 H31 46.2(4) . .
C1 Li1 H31 45.5(4) . .
H33B Li1 H31 65.5(7) . .
O1 Li1 H33A 115.9(5) 2 .
O1 Li1 H33A 106.5(5) 12 .
O1 Li1 H33A 107.6(5) . .
Li1 Li1 H33A 121.5(5) 11 .
Li1 Li1 H33A 129.3(5) 12 .
C31 Li1 H33A 47.1(5) . .
C33 Li1 H33A 21.0(5) . .
C1 Li1 H33A 78.6(5) . .
H33B Li1 H33A 36.2(6) . .
H31 Li1 H33A 50.8(6) . .
O1 Li1 H4A 95.1(5) 2 .
O1 Li1 H4A 158.3(5) 12 .
O1 Li1 H4A 59.9(5) . .
Li1 Li1 H4A 110.0(5) 11 .
Li1 Li1 H4A 140.4(5) 12 .
C31 Li1 H4A 59.9(4) . .
C33 Li1 H4A 59.5(4) . .
C1 Li1 H4A 43.9(5) . .
H33B Li1 H4A 45.2(7) . .
H31 Li1 H4A 79.9(6) . .
H33A Li1 H4A 79.4(7) . .
C1 O1 Li1 132.60(12) . 3
C1 O1 Li1 135.07(12) . 11
Li1 O1 Li1 80.76(11) 3 11
C1 O1 Li1 105.64(11) . .
Li1 O1 Li1 111.9(2) 3 .
Li1 O1 Li1 79.38(11) 11 .
O1 C1 C21 109.53(12) . .
O1 C1 C31 107.58(12) . .
C21 C1 C31 111.63(13) . .
O1 C1 C4 109.48(13) . .
C21 C1 C4 107.28(13) . .
C31 C1 C4 111.32(13) . .
O1 C1 Li1 44.09(8) . .
C21 C1 Li1 147.15(12) . .
C31 C1 Li1 70.83(10) . .
C4 C1 Li1 101.45(11) . .
C22 C21 C23 60.11(14) . .
C22 C21 C1 123.84(15) . .
C23 C21 C1 123.80(14) . .
C21 C22 C23 60.14(12) . .
C21 C23 C22 59.75(12) . .
C32 C31 C33 59.96(13) . .
C32 C31 C1 125.0(2) . .
C33 C31 C1 122.01(15) . .
C32 C31 Li1 134.05(14) . .
C33 C31 Li1 74.25(11) . .
C1 C31 Li1 75.50(10) . .
C31 C32 C33 60.66(12) . .
C32 C33 C31 59.37(12) . .
C32 C33 Li1 131.41(14) . .
C31 C33 Li1 72.19(11) . .

loop_
_geom_bond_atom_site_label_1
_geom_bond_atom_site_label_2
_geom_bond_distance
_geom_bond_site_symmetry_2
Li1 O1 1.881(3) 2
Li1 O1 1.926(3) 12
Li1 O1 1.937(3) .
Li1 Li1 2.467(4) 11
Li1 Li1 2.467(4) 12
Li1 C31 2.615(3) .
Li1 C33 2.644(3) .
Li1 C1 2.680(3) .
Li1 H33B 2.71(2) .
Li1 H31 2.72(2) .
Li1 H33A 2.77(2) .
Li1 H4A 2.94(2) .
O1 C1 1.403(2) .
O1 Li1 1.882(3) 3
O1 Li1 1.926(3) 11
C1 C21 1.532(2) .
C1 C31 1.535(2) .
C1 C4 1.535(2) .
C21 C22 1.493(2) .
C21 C23 1.499(2) .
C22 C23 1.498(3) .
C31 C32 1.499(2) .
C31 C33 1.519(3) .
C32 C33 1.508(3) .
